data_2014209
loop_
_publ_author_name
'Domaga\/la, Ma\/lgorzata'
'Palusiak, Marcin'
'Pfitzner, Arno'
'Zabel, Manfred'
'Urbaniak, Katarzyna'
'Mlosto\'n, Grzegorz'
'Grabowski, S\/lawomir J.'

_publ_section_title
;Dimethyl 3,4,5,5-tetraphenyl-1,3-thiazolidine-2,2-dicarboxylate and
 3,3-dichloro-2,2,4,4,3'-pentamethyl-<i>r</i>-2',<i>t</i>-4'-diphenylcyclobutane-1-spiro-5'-1,3-thiazolidine
;
_journal_issue 8
_journal_name_full 'Acta Crystallographica Section C'
_journal_page_first o595
_journal_page_last o599
_journal_paper_doi 10.1107/S0108270104015045
_journal_volume 60
_journal_year 2004
_chemical_formula_iupac 'C31 H27 N O4 S'
_chemical_formula_moiety 'C31 H27 N O4 S'
_chemical_formula_sum 'C31 H27 N O4 S'
_chemical_formula_weight 509.6
_chemical_name_systematic
;
Dimethyl 3,4,5,5-tetraphenyl-1,3-thiazolidine-2,2-dicarboxylate
;
_space_group_IT_number 14
_symmetry_cell_setting monoclinic
_symmetry_space_group_name_Hall '-P 2ybc'
_symmetry_space_group_name_H-M 'P 1 21/c 1'
_audit_creation_method 'WinGX routine CIF_UPDATE'
_cell_angle_alpha 90
_cell_angle_beta 100.380(5)
_cell_angle_gamma 90
_cell_formula_units_Z 8
_cell_length_a 19.4758(9)
_cell_length_b 12.2344(6)
_cell_length_c 22.1493(10)
_cell_measurement_reflns_used 8000
_cell_measurement_temperature 173(2)
_cell_measurement_theta_max 25.86
_cell_measurement_theta_min 2.41
_cell_volume 5191.2(4)
_computing_cell_refinement IPDS
_computing_data_collection 'IPDS (Stoe, 1998)'
_computing_data_reduction IPDS
_computing_molecular_graphics 'PLATON (Spek, 1990)'
_computing_publication_material 'PARST (Nardelli, 1996)'
_computing_structure_refinement 'SHELXL97 (Sheldrick, 1997)'
_computing_structure_solution 'SHELXS97 (Sheldrick, 1997)'
_diffrn_measured_fraction_theta_full 0.994
_diffrn_measured_fraction_theta_max 0.994
_diffrn_measurement_device_type 'Stoe IPDS'
_diffrn_measurement_method rotation
_diffrn_radiation_monochromator graphite
_diffrn_radiation_type MoK\a
_diffrn_radiation_wavelength 0.71073
_diffrn_reflns_av_R_equivalents 0.0411
_diffrn_reflns_limit_h_max 23
_diffrn_reflns_limit_h_min -23
_diffrn_reflns_limit_k_max 14
_diffrn_reflns_limit_k_min -14
_diffrn_reflns_limit_l_max 27
_diffrn_reflns_limit_l_min -27
_diffrn_reflns_number 35574
_diffrn_reflns_theta_full 25.85
_diffrn_reflns_theta_max 25.85
_diffrn_reflns_theta_min 2.27
_diffrn_standards_decay_% 0
_diffrn_standards_interval_count 0
_diffrn_standards_interval_time 0
_diffrn_standards_number 0
_exptl_absorpt_coefficient_mu 0.163
_exptl_absorpt_correction_type none
_exptl_crystal_colour colourless
_exptl_crystal_density_diffrn 1.304
_exptl_crystal_density_method 'not measured'
_exptl_crystal_description 'cut block'
_exptl_crystal_F_000 2144
_exptl_crystal_size_max 0.4
_exptl_crystal_size_mid 0.3
_exptl_crystal_size_min 0.3
_refine_diff_density_max 0.419
_refine_diff_density_min -0.179
_refine_ls_extinction_method none
_refine_ls_goodness_of_fit_ref 0.91
_refine_ls_hydrogen_treatment constr
_refine_ls_matrix_type full
_refine_ls_number_parameters 671
_refine_ls_number_reflns 9960
_refine_ls_number_restraints 0
_refine_ls_restrained_S_all 0.91
_refine_ls_R_factor_gt 0.0367
_refine_ls_shift/su_max 0.001
_refine_ls_structure_factor_coef Fsqd
_refine_ls_weighting_details 'w = 1/[\s^2^(Fo^2^)+(0.0653P)^2^] where P=(Fo^2^+2Fc^2^)/3'
_refine_ls_weighting_scheme calc
_refine_ls_wR_factor_ref 0.0918
_reflns_number_gt 7484
_reflns_number_total 9960
_reflns_threshold_expression I>2\s(I)
_cod_data_source_file na1671.cif
_cod_data_source_block V
_cod_original_sg_symbol_H-M 'P 21/c'
_cod_database_code 2014209
_cod_database_fobs_code 2014209

loop_
_symmetry_equiv_pos_as_xyz
'x, y, z'
'-x, y+1/2, -z+1/2'
'-x, -y, -z'
'x, -y-1/2, z-1/2'

loop_
_atom_site_label
_atom_site_fract_x
_atom_site_fract_y
_atom_site_fract_z
_atom_site_U_iso_or_equiv
_atom_site_adp_type
_atom_site_calc_flag
_atom_site_refinement_flags
_atom_site_occupancy
_atom_site_disorder_assembly
_atom_site_disorder_group
_atom_site_type_symbol
S1A 0.168640(18) -0.01970(3) 0.628864(17) 0.02382(9) Uani d . 1 . . S
O28A 0.16746(6) -0.07898(10) 0.77107(6) 0.0369(3) Uani d . 1 . . O
O26A 0.05324(6) -0.06197(9) 0.73130(5) 0.0335(3) Uani d . 1 . . O
O24A 0.03513(5) 0.18011(9) 0.68123(5) 0.0314(3) Uani d . 1 . . O
O22A 0.02068(6) 0.03813(9) 0.61706(6) 0.0366(3) Uani d . 1 . . O
N3A 0.18029(6) 0.13404(10) 0.71165(6) 0.0230(3) Uani d . 1 . . N
C2A 0.12987(7) 0.04993(12) 0.68754(7) 0.0231(3) Uani d . 1 . . C
C4A 0.23371(7) 0.15922(12) 0.67469(7) 0.0222(3) Uani d . 1 . . C
H4A 0.2354 0.2406 0.6707 0.027 Uiso calc R 1 . . H
C5A 0.20552(7) 0.11260(11) 0.60957(7) 0.0227(3) Uani d . 1 . . C
C25A 0.12095(8) -0.03850(12) 0.73579(7) 0.0260(3) Uani d . 1 . . C
C27A 0.03449(9) -0.14388(15) 0.77265(9) 0.0377(4) Uani d . 1 . . C
H271 -0.0133 -0.1689 0.7576 0.057 Uiso calc R 1 . . H
H272 0.0374 -0.1122 0.8137 0.057 Uiso calc R 1 . . H
H273 0.0667 -0.2059 0.7747 0.057 Uiso calc R 1 . . H
C21A 0.05649(7) 0.09897(12) 0.66143(7) 0.0234(3) Uani d . 1 . . C
C23A -0.04985(10) 0.0769(2) 0.59468(12) 0.0616(7) Uani d . 1 . . C
H231 -0.0677 0.0440 0.5546 0.092 Uiso calc R 1 . . H
H232 -0.0494 0.1567 0.5906 0.092 Uiso calc R 1 . . H
H233 -0.0800 0.0564 0.6238 0.092 Uiso calc R 1 . . H
C31A 0.17967(8) 0.19062(12) 0.76656(7) 0.0251(3) Uani d . 1 . . C
C32A 0.12971(8) 0.17106(14) 0.80364(7) 0.0320(4) Uani d . 1 . . C
H32A 0.0945 0.1178 0.7914 0.038 Uiso calc R 1 . . H
C33A 0.13099(9) 0.22830(17) 0.85777(8) 0.0399(4) Uani d . 1 . . C
H33A 0.0972 0.2125 0.8825 0.048 Uiso calc R 1 . . H
C34A 0.18072(9) 0.30818(17) 0.87646(8) 0.0421(4) Uani d . 1 . . C
H34A 0.1808 0.3480 0.9133 0.051 Uiso calc R 1 . . H
C35A 0.23020(9) 0.32867(15) 0.84022(8) 0.0373(4) Uani d . 1 . . C
H35A 0.2644 0.3836 0.8523 0.045 Uiso calc R 1 . . H
C36A 0.23080(8) 0.27054(13) 0.78670(7) 0.0293(3) Uani d . 1 . . C
H36A 0.2661 0.2847 0.7632 0.035 Uiso calc R 1 . . H
C41A 0.30693(7) 0.12141(12) 0.70359(7) 0.0240(3) Uani d . 1 . . C
C42A 0.36364(8) 0.18332(14) 0.69317(7) 0.0298(3) Uani d . 1 . . C
H42A 0.3558 0.2478 0.6690 0.036 Uiso calc R 1 . . H
C43A 0.43145(8) 0.15211(15) 0.71763(8) 0.0348(4) Uani d . 1 . . C
H43A 0.4698 0.1947 0.7101 0.042 Uiso calc R 1 . . H
C44A 0.44288(8) 0.05856(15) 0.75312(8) 0.0351(4) Uani d . 1 . . C
H44A 0.4892 0.0368 0.7700 0.042 Uiso calc R 1 . . H
C45A 0.38710(8) -0.00323(14) 0.76395(8) 0.0335(4) Uani d . 1 . . C
H45A 0.3952 -0.0677 0.7881 0.040 Uiso calc R 1 . . H
C46A 0.31898(8) 0.02832(13) 0.73973(7) 0.0281(3) Uani d . 1 . . C
H46A 0.2808 -0.0139 0.7480 0.034 Uiso calc R 1 . . H
C51A 0.26284(8) 0.09357(12) 0.57176(7) 0.0248(3) Uani d . 1 . . C
C56A 0.30456(9) -0.00012(14) 0.57861(8) 0.0327(4) Uani d . 1 . . C
H56A 0.2964 -0.0556 0.6065 0.039 Uiso calc R 1 . . H
C55A 0.35776(9) -0.01310(15) 0.54512(9) 0.0397(4) Uani d . 1 . . C
H55A 0.3852 -0.0778 0.5497 0.048 Uiso calc R 1 . . H
C54A 0.37095(9) 0.06766(16) 0.50505(9) 0.0396(4) Uani d . 1 . . C
H54A 0.4072 0.0586 0.4820 0.048 Uiso calc R 1 . . H
C53A 0.33099(9) 0.16154(15) 0.49887(8) 0.0363(4) Uani d . 1 . . C
H53A 0.3404 0.2178 0.4719 0.044 Uiso calc R 1 . . H
C52A 0.27713(8) 0.17455(13) 0.53170(7) 0.0290(3) Uani d . 1 . . C
H52A 0.2498 0.2393 0.5268 0.035 Uiso calc R 1 . . H
C57A 0.14517(7) 0.18187(12) 0.57412(7) 0.0246(3) Uani d . 1 . . C
C62A 0.12531(8) 0.28232(13) 0.59384(7) 0.0282(3) Uani d . 1 . . C
H62A 0.1503 0.3128 0.6308 0.034 Uiso calc R 1 . . H
C61A 0.06922(9) 0.33961(14) 0.56034(8) 0.0357(4) Uani d . 1 . . C
H61A 0.0565 0.4087 0.5745 0.043 Uiso calc R 1 . . H
C60A 0.03205(9) 0.29645(16) 0.50659(9) 0.0403(4) Uani d . 1 . . C
H60A -0.0064 0.3351 0.4839 0.048 Uiso calc R 1 . . H
C59A 0.05153(9) 0.19634(16) 0.48624(8) 0.0418(4) Uani d . 1 . . C
H59A 0.0264 0.1659 0.4493 0.050 Uiso calc R 1 . . H
C58A 0.10771(9) 0.14013(15) 0.51950(8) 0.0351(4) Uani d . 1 . . C
H58A 0.1209 0.0718 0.5047 0.042 Uiso calc R 1 . . H
S1B 0.277582(18) 0.45509(3) 0.597706(18) 0.02473(9) Uani d . 1 . . S
O28B 0.43732(6) 0.41394(9) 0.65193(5) 0.0309(3) Uani d . 1 . . O
O26B 0.43770(6) 0.38051(9) 0.55254(5) 0.0322(3) Uani d . 1 . . O
O24B 0.36676(6) 0.61151(10) 0.48222(5) 0.0374(3) Uani d . 1 . . O
O22B 0.31230(6) 0.44934(9) 0.47339(5) 0.0334(3) Uani d . 1 . . O
N3B 0.36629(6) 0.61611(10) 0.60960(6) 0.0237(3) Uani d . 1 . . N
C2B 0.35602(7) 0.51403(12) 0.57558(7) 0.0239(3) Uani d . 1 . . C
C4B 0.30735(7) 0.65659(12) 0.63654(7) 0.0230(3) Uani d . 1 . . C
H4B 0.3007 0.7352 0.6246 0.028 Uiso calc R 1 . . H
C5B 0.24177(7) 0.59388(12) 0.60260(7) 0.0242(3) Uani d . 1 . . C
C25B 0.41551(7) 0.43038(12) 0.59874(7) 0.0244(3) Uani d . 1 . . C
C27B 0.49296(9) 0.30046(15) 0.57116(9) 0.0394(4) Uani d . 1 . . C
H275 0.5076 0.2698 0.5346 0.059 Uiso calc R 1 . . H
H274 0.4755 0.2417 0.5944 0.059 Uiso calc R 1 . . H
H276 0.5329 0.3361 0.5970 0.059 Uiso calc R 1 . . H
C21B 0.34620(8) 0.53195(13) 0.50471(7) 0.0267(3) Uani d . 1 . . C
C23B 0.29729(10) 0.46379(16) 0.40705(8) 0.0418(4) Uani d . 1 . . C
H234 0.2741 0.3982 0.3878 0.063 Uiso calc R 1 . . H
H235 0.3410 0.4757 0.3920 0.063 Uiso calc R 1 . . H
H236 0.2666 0.5272 0.3968 0.063 Uiso calc R 1 . . H
C31B 0.42905(7) 0.67534(12) 0.61689(7) 0.0241(3) Uani d . 1 . . C
C32B 0.48451(8) 0.64282(13) 0.58852(8) 0.0289(3) Uani d . 1 . . C
H32B 0.4797 0.5798 0.5630 0.035 Uiso calc R 1 . . H
C33B 0.54624(8) 0.70147(14) 0.59720(8) 0.0345(4) Uani d . 1 . . C
H33B 0.5833 0.6777 0.5777 0.041 Uiso calc R 1 . . H
C34B 0.55505(9) 0.79353(15) 0.63351(9) 0.0397(4) Uani d . 1 . . C
H34B 0.5978 0.8329 0.6395 0.048 Uiso calc R 1 . . H
C35B 0.50051(9) 0.82762(14) 0.66112(9) 0.0368(4) Uani d . 1 . . C
H35B 0.5057 0.8917 0.6858 0.044 Uiso calc R 1 . . H
C36B 0.43827(8) 0.76971(13) 0.65341(7) 0.0283(3) Uani d . 1 . . C
H36B 0.4016 0.7942 0.6730 0.034 Uiso calc R 1 . . H
C41B 0.31827(7) 0.65233(12) 0.70639(7) 0.0238(3) Uani d . 1 . . C
C42B 0.28581(8) 0.73117(13) 0.73671(7) 0.0284(3) Uani d . 1 . . C
H42B 0.2574 0.7851 0.7136 0.034 Uiso calc R 1 . . H
C43B 0.29430(9) 0.73224(15) 0.80028(8) 0.0351(4) Uani d . 1 . . C
H43B 0.2712 0.7859 0.8203 0.042 Uiso calc R 1 . . H
C44B 0.33646(9) 0.65502(16) 0.83443(8) 0.0392(4) Uani d . 1 . . C
H44B 0.3429 0.6558 0.8780 0.047 Uiso calc R 1 . . H
C45B 0.36908(9) 0.57666(15) 0.80454(8) 0.0377(4) Uani d . 1 . . C
H45B 0.3982 0.5237 0.8279 0.045 Uiso calc R 1 . . H
C46B 0.35999(8) 0.57417(13) 0.74104(8) 0.0287(3) Uani d . 1 . . C
H46B 0.3822 0.5192 0.7212 0.034 Uiso calc R 1 . . H
C51B 0.18211(7) 0.59086(12) 0.63935(7) 0.0250(3) Uani d . 1 . . C
C56B 0.18145(8) 0.51752(13) 0.68724(8) 0.0294(3) Uani d . 1 . . C
H56B 0.2180 0.4656 0.6968 0.035 Uiso calc R 1 . . H
C55B 0.12820(9) 0.51907(15) 0.72121(8) 0.0352(4) Uani d . 1 . . C
H55B 0.1282 0.4678 0.7534 0.042 Uiso calc R 1 . . H
C54B 0.07503(9) 0.59537(16) 0.70825(9) 0.0398(4) Uani d . 1 . . C
H54B 0.0384 0.5964 0.7313 0.048 Uiso calc R 1 . . H
C53B 0.07569(9) 0.67015(16) 0.66143(9) 0.0387(4) Uani d . 1 . . C
H53B 0.0397 0.7233 0.6528 0.046 Uiso calc R 1 . . H
C52B 0.12841(8) 0.66792(14) 0.62712(8) 0.0312(3) Uani d . 1 . . C
H52B 0.1281 0.7193 0.5949 0.037 Uiso calc R 1 . . H
C57B 0.21560(7) 0.63573(13) 0.53700(7) 0.0267(3) Uani d . 1 . . C
C62B 0.16758(9) 0.57191(15) 0.49734(8) 0.0369(4) Uani d . 1 . . C
H62B 0.1520 0.5047 0.5115 0.044 Uiso calc R 1 . . H
C61B 0.14260(10) 0.60520(17) 0.43797(9) 0.0465(5) Uani d . 1 . . C
H61B 0.1098 0.5610 0.4118 0.056 Uiso calc R 1 . . H
C60B 0.16484(10) 0.70236(17) 0.41625(8) 0.0448(5) Uani d . 1 . . C
H60B 0.1483 0.7244 0.3751 0.054 Uiso calc R 1 . . H
C59B 0.21106(10) 0.76671(17) 0.45472(9) 0.0444(4) Uani d . 1 . . C
H59B 0.2258 0.8343 0.4403 0.053 Uiso calc R 1 . . H
C58B 0.23651(9) 0.73370(15) 0.51478(8) 0.0358(4) Uani d . 1 . . C
H58B 0.2687 0.7790 0.5408 0.043 Uiso calc R 1 . . H

loop_
_atom_site_aniso_label
_atom_site_aniso_U_11
_atom_site_aniso_U_22
_atom_site_aniso_U_33
_atom_site_aniso_U_12
_atom_site_aniso_U_13
_atom_site_aniso_U_23
S1A 0.02508(18) 0.02175(17) 0.02552(19) -0.00006(13) 0.00691(14) -0.00099(14)
O28A 0.0275(6) 0.0449(7) 0.0386(7) 0.0044(5) 0.0065(5) 0.0172(6)
O26A 0.0251(5) 0.0364(6) 0.0394(7) -0.0042(5) 0.0066(5) 0.0123(5)
O24A 0.0259(5) 0.0323(6) 0.0357(6) 0.0052(5) 0.0049(5) -0.0057(5)
O22A 0.0255(6) 0.0372(6) 0.0418(7) 0.0041(5) -0.0080(5) -0.0113(5)
N3A 0.0203(6) 0.0268(6) 0.0218(6) -0.0012(5) 0.0038(5) -0.0016(5)
C2A 0.0214(7) 0.0241(7) 0.0239(7) 0.0011(6) 0.0042(6) -0.0002(6)
C4A 0.0227(7) 0.0224(7) 0.0215(7) -0.0002(5) 0.0042(6) 0.0006(6)
C5A 0.0245(7) 0.0206(7) 0.0231(7) -0.0015(5) 0.0042(6) 0.0015(6)
C25A 0.0253(7) 0.0269(8) 0.0274(8) 0.0003(6) 0.0093(6) 0.0003(6)
C27A 0.0350(9) 0.0379(9) 0.0418(10) -0.0056(7) 0.0109(7) 0.0126(8)
C21A 0.0221(7) 0.0251(8) 0.0235(7) -0.0007(6) 0.0058(6) 0.0013(6)
C23A 0.0304(10) 0.0643(13) 0.0784(16) 0.0115(9) -0.0215(10) -0.0239(12)
C31A 0.0239(7) 0.0297(8) 0.0206(7) 0.0058(6) 0.0007(6) -0.0008(6)
C32A 0.0265(8) 0.0414(9) 0.0278(8) 0.0005(7) 0.0042(6) -0.0021(7)
C33A 0.0333(9) 0.0606(12) 0.0274(9) 0.0041(8) 0.0095(7) -0.0051(8)
C34A 0.0400(10) 0.0573(12) 0.0279(9) 0.0062(8) 0.0027(7) -0.0153(8)
C35A 0.0353(9) 0.0405(9) 0.0333(9) 0.0010(7) -0.0013(7) -0.0104(8)
C36A 0.0282(8) 0.0325(8) 0.0264(8) 0.0020(6) 0.0029(6) -0.0020(7)
C41A 0.0225(7) 0.0285(8) 0.0209(7) 0.0009(6) 0.0035(6) -0.0022(6)
C42A 0.0269(8) 0.0338(8) 0.0280(8) -0.0032(6) 0.0035(6) 0.0015(7)
C43A 0.0225(8) 0.0489(10) 0.0334(9) -0.0052(7) 0.0057(6) -0.0014(8)
C44A 0.0234(8) 0.0490(10) 0.0313(9) 0.0062(7) 0.0003(6) -0.0021(8)
C45A 0.0320(8) 0.0359(9) 0.0309(9) 0.0073(7) 0.0010(7) 0.0035(7)
C46A 0.0251(7) 0.0309(8) 0.0282(8) 0.0006(6) 0.0045(6) 0.0017(7)
C51A 0.0250(7) 0.0280(8) 0.0215(7) -0.0020(6) 0.0041(6) -0.0026(6)
C56A 0.0356(9) 0.0309(8) 0.0340(9) 0.0030(7) 0.0127(7) 0.0030(7)
C55A 0.0386(9) 0.0391(9) 0.0451(10) 0.0080(7) 0.0173(8) 0.0004(8)
C54A 0.0323(9) 0.0513(11) 0.0393(10) 0.0011(8) 0.0173(8) 0.0011(8)
C53A 0.0356(9) 0.0430(10) 0.0321(9) -0.0043(7) 0.0113(7) 0.0075(8)
C52A 0.0288(8) 0.0313(8) 0.0267(8) -0.0003(6) 0.0047(6) 0.0022(7)
C57A 0.0242(7) 0.0283(8) 0.0220(8) -0.0006(6) 0.0061(6) 0.0049(6)
C62A 0.0248(7) 0.0292(8) 0.0303(8) -0.0001(6) 0.0038(6) 0.0013(7)
C61A 0.0318(8) 0.0329(9) 0.0428(10) 0.0059(7) 0.0077(7) 0.0056(8)
C60A 0.0313(9) 0.0492(11) 0.0379(10) 0.0076(8) -0.0005(7) 0.0142(8)
C59A 0.0411(10) 0.0522(11) 0.0278(9) 0.0016(8) -0.0057(7) 0.0034(8)
C58A 0.0395(9) 0.0372(9) 0.0264(8) 0.0036(7) -0.0001(7) -0.0015(7)
S1B 0.02015(17) 0.02430(18) 0.0307(2) -0.00195(13) 0.00710(14) -0.00094(15)
O28B 0.0288(6) 0.0339(6) 0.0297(6) 0.0045(5) 0.0042(5) -0.0009(5)
O26B 0.0308(6) 0.0366(6) 0.0306(6) 0.0087(5) 0.0089(5) -0.0023(5)
O24B 0.0408(7) 0.0415(7) 0.0307(6) -0.0075(5) 0.0089(5) 0.0034(5)
O22B 0.0379(6) 0.0342(6) 0.0271(6) -0.0020(5) 0.0029(5) -0.0053(5)
N3B 0.0200(6) 0.0246(6) 0.0276(7) -0.0022(5) 0.0071(5) -0.0033(5)
C2B 0.0191(7) 0.0264(7) 0.0273(8) -0.0027(6) 0.0072(6) -0.0019(6)
C4B 0.0186(7) 0.0236(7) 0.0274(8) 0.0002(5) 0.0052(6) 0.0008(6)
C5B 0.0216(7) 0.0237(7) 0.0272(8) 0.0012(6) 0.0042(6) 0.0000(6)
C25B 0.0204(7) 0.0247(7) 0.0291(9) -0.0038(6) 0.0075(6) -0.0033(6)
C27B 0.0365(9) 0.0442(10) 0.0395(10) 0.0165(8) 0.0126(8) -0.0003(8)
C21B 0.0223(7) 0.0302(8) 0.0287(8) 0.0024(6) 0.0074(6) -0.0007(7)
C23B 0.0478(10) 0.0503(11) 0.0259(9) 0.0053(8) 0.0028(8) -0.0065(8)
C31B 0.0219(7) 0.0250(7) 0.0254(8) -0.0006(6) 0.0041(6) 0.0045(6)
C32B 0.0276(8) 0.0286(8) 0.0316(8) -0.0018(6) 0.0085(6) -0.0004(7)
C33B 0.0243(8) 0.0371(9) 0.0449(10) -0.0018(6) 0.0137(7) 0.0023(8)
C34B 0.0276(8) 0.0394(10) 0.0532(11) -0.0116(7) 0.0100(8) -0.0025(9)
C35B 0.0330(9) 0.0314(9) 0.0466(10) -0.0091(7) 0.0087(7) -0.0070(8)
C36B 0.0244(7) 0.0286(8) 0.0329(8) -0.0019(6) 0.0079(6) -0.0010(7)
C41B 0.0180(7) 0.0254(7) 0.0282(8) -0.0036(5) 0.0050(6) -0.0007(6)
C42B 0.0248(7) 0.0291(8) 0.0317(9) 0.0026(6) 0.0059(6) -0.0008(7)
C43B 0.0358(9) 0.0383(9) 0.0330(9) 0.0054(7) 0.0108(7) -0.0057(7)
C44B 0.0427(10) 0.0497(11) 0.0261(9) 0.0047(8) 0.0084(7) 0.0013(8)
C45B 0.0377(9) 0.0417(10) 0.0331(9) 0.0119(7) 0.0046(7) 0.0072(8)
C46B 0.0246(7) 0.0307(8) 0.0313(8) 0.0040(6) 0.0064(6) 0.0002(7)
C51B 0.0186(7) 0.0292(8) 0.0267(8) -0.0035(6) 0.0029(6) -0.0042(6)
C56B 0.0247(7) 0.0304(8) 0.0334(9) -0.0014(6) 0.0065(6) -0.0002(7)
C55B 0.0337(9) 0.0389(9) 0.0356(9) -0.0043(7) 0.0133(7) 0.0029(8)
C54B 0.0267(8) 0.0537(11) 0.0428(10) -0.0008(7) 0.0162(7) -0.0033(9)
C53B 0.0262(8) 0.0502(11) 0.0406(10) 0.0093(7) 0.0086(7) -0.0002(8)
C52B 0.0255(8) 0.0361(9) 0.0320(9) 0.0022(6) 0.0050(6) 0.0002(7)
C57B 0.0205(7) 0.0335(8) 0.0268(8) 0.0053(6) 0.0063(6) 0.0015(7)
C62B 0.0330(9) 0.0400(10) 0.0358(9) -0.0008(7) 0.0007(7) -0.0013(8)
C61B 0.0441(10) 0.0545(12) 0.0354(10) 0.0057(9) -0.0076(8) -0.0056(9)
C60B 0.0431(10) 0.0614(13) 0.0278(9) 0.0179(9) 0.0004(8) 0.0053(9)
C59B 0.0443(10) 0.0508(11) 0.0382(10) 0.0048(8) 0.0075(8) 0.0145(9)
C58B 0.0333(8) 0.0394(9) 0.0333(9) -0.0025(7) 0.0022(7) 0.0050(7)

loop_
_atom_type_symbol
_atom_type_description
_atom_type_scat_dispersion_real
_atom_type_scat_dispersion_imag
_atom_type_scat_source
C C 0.0033 0.0016 'International Tables Vol C Tables 4.2.6.8 and 6.1.1.4'
H H 0 0 'International Tables Vol C Tables 4.2.6.8 and 6.1.1.4'
N N 0.0061 0.0033 'International Tables Vol C Tables 4.2.6.8 and 6.1.1.4'
O O 0.0106 0.006 'International Tables Vol C Tables 4.2.6.8 and 6.1.1.4'
S S 0.1246 0.1234 'International Tables Vol C Tables 4.2.6.8 and 6.1.1.4'

loop_
_geom_angle_atom_site_label_1
_geom_angle_atom_site_label_2
_geom_angle_atom_site_label_3
_geom_angle
_geom_angle_publ_flag
C2A S1A C5A 89.10(10) yes
C25A O26A C27A 117.36(12) no
C21A O22A C23A 114.07(13) no
C31A N3A C2A 123.83(12) no
C31A N3A C4A 119.88(12) no
C2A N3A C4A 116.30(10) yes
N3A C2A C25A 113.08(12) no
N3A C2A C21A 112.09(12) no
C25A C2A C21A 108.31(11) no
N3A C2A S1A 104.60(10) yes
C25A C2A S1A 106.06(10) no
C21A C2A S1A 112.55(10) no
N3A C4A C41A 113.90(12) no
N3A C4A C5A 105.80(10) yes
C41A C4A C5A 115.13(12) no
N3A C4A H4A 107.2 no
C41A C4A H4A 107.2 no
C5A C4A H4A 107.2 no
C51A C5A C57A 111.65(12) no
C51A C5A C4A 113.14(11) no
C57A C5A C4A 112.29(12) no
C51A C5A S1A 110.19(10) no
C57A C5A S1A 107.80(10) no
C4A C5A S1A 101.10(10) yes
O28A C25A O26A 125.66(14) no
O28A C25A C2A 125.07(13) no
O26A C25A C2A 109.27(12) no
O26A C27A H271 109.5 no
O26A C27A H272 109.5 no
H271 C27A H272 109.5 no
O26A C27A H273 109.5 no
H271 C27A H273 109.5 no
H272 C27A H273 109.5 no
O24A C21A O22A 124.67(13) no
O24A C21A C2A 122.77(13) no
O22A C21A C2A 112.51(12) no
O22A C23A H231 109.5 no
O22A C23A H232 109.5 no
H231 C23A H232 109.5 no
O22A C23A H233 109.5 no
H231 C23A H233 109.5 no
H232 C23A H233 109.5 no
N3A C31A C32A 122.64(14) no
N3A C31A C36A 120.08(14) no
C32A C31A C36A 117.28(14) no
C33A C32A C31A 120.97(16) no
C33A C32A H32A 119.5 no
C31A C32A H32A 119.5 no
C32A C33A C34A 121.19(17) no
C32A C33A H33A 119.4 no
C34A C33A H33A 119.4 no
C35A C34A C33A 118.48(16) no
C35A C34A H34A 120.8 no
C33A C34A H34A 120.8 no
C34A C35A C36A 121.20(16) no
C34A C35A H35A 119.4 no
C36A C35A H35A 119.4 no
C35A C36A C31A 120.85(15) no
C35A C36A H36A 119.6 no
C31A C36A H36A 119.6 no
C46A C41A C42A 119.03(14) no
C46A C41A C4A 122.62(13) no
C42A C41A C4A 118.34(13) no
C43A C42A C41A 120.87(15) no
C43A C42A H42A 119.6 no
C41A C42A H42A 119.6 no
C44A C43A C42A 119.60(15) no
C44A C43A H43A 120.2 no
C42A C43A H43A 120.2 no
C45A C44A C43A 120.06(15) no
C45A C44A H44A 120.0 no
C43A C44A H44A 120.0 no
C44A C45A C46A 120.43(16) no
C44A C45A H45A 119.8 no
C46A C45A H45A 119.8 no
C41A C46A C45A 120.00(15) no
C41A C46A H46A 120.0 no
C45A C46A H46A 120.0 no
C52A C51A C56A 118.32(14) no
C52A C51A C5A 119.37(13) no
C56A C51A C5A 122.20(14) no
C55A C56A C51A 120.75(16) no
C55A C56A H56A 119.6 no
C51A C56A H56A 119.6 no
C54A C55A C56A 120.28(16) no
C54A C55A H55A 119.9 no
C56A C55A H55A 119.9 no
C53A C54A C55A 119.44(16) no
C53A C54A H54A 120.3 no
C55A C54A H54A 120.3 no
C54A C53A C52A 120.60(16) no
C54A C53A H53A 119.7 no
C52A C53A H53A 119.7 no
C53A C52A C51A 120.59(15) no
C53A C52A H52A 119.7 no
C51A C52A H52A 119.7 no
C62A C57A C58A 117.90(14) no
C62A C57A C5A 123.91(13) no
C58A C57A C5A 118.18(14) no
C57A C62A C61A 121.05(15) no
C57A C62A H62A 119.5 no
C61A C62A H62A 119.5 no
C60A C61A C62A 120.34(16) no
C60A C61A H61A 119.8 no
C62A C61A H61A 119.8 no
C59A C60A C61A 119.19(16) no
C59A C60A H60A 120.4 no
C61A C60A H60A 120.4 no
C60A C59A C58A 120.21(16) no
C60A C59A H59A 119.9 no
C58A C59A H59A 119.9 no
C59A C58A C57A 121.30(16) no
C59A C58A H58A 119.3 no
C57A C58A H58A 119.3 no
C2B S1B C5B 89.80(10) yes
C25B O26B C27B 114.60(13) no
C21B O22B C23B 115.09(13) no
C31B N3B C2B 122.57(12) no
C31B N3B C4B 120.38(12) no
C2B N3B C4B 117.00(10) yes
N3B C2B C25B 111.60(12) no
N3B C2B C21B 112.38(12) no
C25B C2B C21B 111.79(12) no
N3B C2B S1B 104.00(10) yes
C25B C2B S1B 105.02(10) no
C21B C2B S1B 111.51(10) no
N3B C4B C41B 115.07(12) no
N3B C4B C5B 105.60(10) yes
C41B C4B C5B 115.10(12) no
N3B C4B H4B 106.8 no
C41B C4B H4B 106.8 no
C5B C4B H4B 106.8 no
C51B C5B C57B 110.81(12) no
C51B C5B C4B 112.85(12) no
C57B C5B C4B 113.22(12) no
C51B C5B S1B 109.83(10) no
C57B C5B S1B 108.36(10) no
C4B C5B S1B 101.30(10) yes
O28B C25B O26B 125.08(14) no
O28B C25B C2B 123.02(13) no
O26B C25B C2B 111.90(13) no
O26B C27B H275 109.5 no
O26B C27B H274 109.5 no
H275 C27B H274 109.5 no
O26B C27B H276 109.5 no
H275 C27B H276 109.5 no
H274 C27B H276 109.5 no
O24B C21B O22B 124.96(15) no
O24B C21B C2B 122.93(14) no
O22B C21B C2B 112.10(13) no
O22B C23B H234 109.5 no
O22B C23B H235 109.5 no
H234 C23B H235 109.5 no
O22B C23B H236 109.5 no
H234 C23B H236 109.5 no
H235 C23B H236 109.5 no
C32B C31B C36B 117.61(14) no
C32B C31B N3B 121.79(14) no
C36B C31B N3B 120.61(13) no
C33B C32B C31B 120.73(15) no
C33B C32B H32B 119.6 no
C31B C32B H32B 119.6 no
C34B C33B C32B 121.29(15) no
C34B C33B H33B 119.4 no
C32B C33B H33B 119.4 no
C33B C34B C35B 118.72(15) no
C33B C34B H34B 120.6 no
C35B C34B H34B 120.6 no
C34B C35B C36B 121.02(16) no
C34B C35B H35B 119.5 no
C36B C35B H35B 119.5 no
C35B C36B C31B 120.63(15) no
C35B C36B H36B 119.7 no
C31B C36B H36B 119.7 no
C42B C41B C46B 118.74(14) no
C42B C41B C4B 118.30(13) no
C46B C41B C4B 122.95(13) no
C43B C42B C41B 121.00(15) no
C43B C42B H42B 119.5 no
C41B C42B H42B 119.5 no
C44B C43B C42B 119.91(16) no
C44B C43B H43B 120.0 no
C42B C43B H43B 120.0 no
C45B C44B C43B 119.35(16) no
C45B C44B H44B 120.3 no
C43B C44B H44B 120.3 no
C44B C45B C46B 121.02(16) no
C44B C45B H45B 119.5 no
C46B C45B H45B 119.5 no
C45B C46B C41B 119.97(15) no
C45B C46B H46B 120.0 no
C41B C46B H46B 120.0 no
C56B C51B C52B 118.25(14) no
C56B C51B C5B 122.13(13) no
C52B C51B C5B 119.51(14) no
C55B C56B C51B 121.02(15) no
C55B C56B H56B 119.5 no
C51B C56B H56B 119.5 no
C54B C55B C56B 120.07(16) no
C54B C55B H55B 120.0 no
C56B C55B H55B 120.0 no
C53B C54B C55B 119.53(16) no
C53B C54B H54B 120.2 no
C55B C54B H54B 120.2 no
C52B C53B C54B 120.42(16) no
C52B C53B H53B 119.8 no
C54B C53B H53B 119.8 no
C53B C52B C51B 120.68(16) no
C53B C52B H52B 119.7 no
C51B C52B H52B 119.7 no
C58B C57B C62B 117.77(15) no
C58B C57B C5B 123.73(14) no
C62B C57B C5B 118.50(14) no
C61B C62B C57B 120.97(17) no
C61B C62B H62B 119.5 no
C57B C62B H62B 119.5 no
C62B C61B C60B 120.50(18) no
C62B C61B H61B 119.7 no
C60B C61B H61B 119.7 no
C59B C60B C61B 119.33(17) no
C59B C60B H60B 120.3 no
C61B C60B H60B 120.3 no
C60B C59B C58B 120.51(18) no
C60B C59B H59B 119.7 no
C58B C59B H59B 119.7 no
C57B C58B C59B 120.90(17) no
C57B C58B H58B 119.5 no
C59B C58B H58B 119.5 no

loop_
_geom_bond_atom_site_label_1
_geom_bond_atom_site_label_2
_geom_bond_site_symmetry_2
_geom_bond_distance
_geom_bond_publ_flag
S1A C2A . 1.827(2) yes
S1A C5A . 1.852(2) yes
O28A C25A . 1.1922(19) no
O26A C25A . 1.3356(18) no
O26A C27A . 1.448(2) no
O24A C21A . 1.1902(18) no
O22A C21A . 1.3263(19) no
O22A C23A . 1.453(2) no
N3A C31A . 1.4014(19) no
N3A C2A . 1.456(2) yes
N3A C4A . 1.468(2) yes
C2A C25A . 1.552(2) no
C2A C21A . 1.5617(19) no
C4A C41A . 1.5259(19) no
C4A C5A . 1.556(2) yes
C4A H4A . 1.0000 no
C5A C51A . 1.529(2) no
C5A C57A . 1.544(2) no
C27A H271 . 0.9800 no
C27A H272 . 0.9800 no
C27A H273 . 0.9800 no
C23A H231 . 0.9800 no
C23A H232 . 0.9800 no
C23A H233 . 0.9800 no
C31A C32A . 1.402(2) no
C31A C36A . 1.409(2) no
C32A C33A . 1.385(2) no
C32A H32A . 0.9500 no
C33A C34A . 1.386(3) no
C33A H33A . 0.9500 no
C34A C35A . 1.384(3) no
C34A H34A . 0.9500 no
C35A C36A . 1.384(2) no
C35A H35A . 0.9500 no
C36A H36A . 0.9500 no
C41A C46A . 1.388(2) no
C41A C42A . 1.392(2) no
C42A C43A . 1.388(2) no
C42A H42A . 0.9500 no
C43A C44A . 1.384(3) no
C43A H43A . 0.9500 no
C44A C45A . 1.380(2) no
C44A H44A . 0.9500 no
C45A C46A . 1.393(2) no
C45A H45A . 0.9500 no
C46A H46A . 0.9500 no
C51A C52A . 1.391(2) no
C51A C56A . 1.397(2) no
C56A C55A . 1.388(2) no
C56A H56A . 0.9500 no
C55A C54A . 1.383(3) no
C55A H55A . 0.9500 no
C54A C53A . 1.380(3) no
C54A H54A . 0.9500 no
C53A C52A . 1.389(2) no
C53A H53A . 0.9500 no
C52A H52A . 0.9500 no
C57A C62A . 1.383(2) no
C57A C58A . 1.392(2) no
C62A C61A . 1.394(2) no
C62A H62A . 0.9500 no
C61A C60A . 1.382(3) no
C61A H61A . 0.9500 no
C60A C59A . 1.382(3) no
C60A H60A . 0.9500 no
C59A C58A . 1.387(2) no
C59A H59A . 0.9500 no
C58A H58A . 0.9500 no
S1B C2B . 1.8340(10) yes
S1B C5B . 1.846(2) yes
O28B C25B . 1.1953(19) no
O26B C25B . 1.3287(19) no
O26B C27B . 1.4586(19) no
O24B C21B . 1.1949(19) no
O22B C21B . 1.3317(19) no
O22B C23B . 1.456(2) no
N3B C31B . 1.4051(18) no
N3B C2B . 1.454(2) yes
N3B C4B . 1.472(2) yes
C2B C25B . 1.562(2) no
C2B C21B . 1.562(2) no
C4B C41B . 1.524(2) no
C4B C5B . 1.562(2) yes
C4B H4B . 1.0000 no
C5B C51B . 1.535(2) no
C5B C57B . 1.538(2) no
C27B H275 . 0.9800 no
C27B H274 . 0.9800 no
C27B H276 . 0.9800 no
C23B H234 . 0.9800 no
C23B H235 . 0.9800 no
C23B H236 . 0.9800 no
C31B C32B . 1.402(2) no
C31B C36B . 1.402(2) no
C32B C33B . 1.383(2) no
C32B H32B . 0.9500 no
C33B C34B . 1.377(3) no
C33B H33B . 0.9500 no
C34B C35B . 1.382(3) no
C34B H34B . 0.9500 no
C35B C36B . 1.388(2) no
C35B H35B . 0.9500 no
C36B H36B . 0.9500 no
C41B C42B . 1.391(2) no
C41B C46B . 1.393(2) no
C42B C43B . 1.388(2) no
C42B H42B . 0.9500 no
C43B C44B . 1.384(3) no
C43B H43B . 0.9500 no
C44B C45B . 1.383(3) no
C44B H44B . 0.9500 no
C45B C46B . 1.386(2) no
C45B H45B . 0.9500 no
C46B H46B . 0.9500 no
C51B C56B . 1.391(2) no
C51B C52B . 1.398(2) no
C56B C55B . 1.387(2) no
C56B H56B . 0.9500 no
C55B C54B . 1.385(3) no
C55B H55B . 0.9500 no
C54B C53B . 1.385(3) no
C54B H54B . 0.9500 no
C53B C52B . 1.383(2) no
C53B H53B . 0.9500 no
C52B H52B . 0.9500 no
C57B C58B . 1.385(2) no
C57B C62B . 1.400(2) no
C62B C61B . 1.379(3) no
C62B H62B . 0.9500 no
C61B C60B . 1.381(3) no
C61B H61B . 0.9500 no
C60B C59B . 1.371(3) no
C60B H60B . 0.9500 no
C59B C58B . 1.393(3) no
C59B H59B . 0.9500 no
C58B H58B . 0.9500 no

loop_
_geom_hbond_atom_site_label_D
_geom_hbond_atom_site_label_H
_geom_hbond_atom_site_label_A
_geom_hbond_site_symmetry_A
_geom_hbond_distance_DH
_geom_hbond_distance_HA
_geom_hbond_distance_DA
_geom_hbond_angle_DHA
_geom_hbond_publ_flag
C32A H32A O24A 1_555 0.95 2.62 2.993(2) 104 yes
C46A H46A O28A 1_555 0.95 2.49 3.413(2) 166 yes
C46A H46A N3A 1_555 0.95 2.68 2.958(2) 98 yes
C56A H56A S1A 1_555 0.95 2.66 3.060(2) 106 yes
C32B H32B O26B 1_555 0.95 2.57 3.392(2) 145 yes
C32B H32B O24B 1_555 0.95 2.60 3.001(2) 106 yes
C46B H46B O28B 1_555 0.95 2.40 3.328(2) 166 yes
C46B H46B N3B 1_555 0.95 2.71 2.980(2) 97 yes
C56B H56B S1B 1_555 0.95 2.66 3.060(2) 106 yes
C42A H42A O28B 1_555 0.95 2.65 3.366(2) 133 yes
C27A H271 O24A 2_546 0.98 2.37 2.832(2) 108 yes
C44A H44A O28B 2_646 0.95 2.53 3.351(2) 145 yes
C43B H43B O28A 1_565 0.95 2.68 3.358(2) 128 yes
C23B H234 Cg1 4_565 0.98 2.79 3.743(2) 165 yes

loop_
_geom_torsion_atom_site_label_1
_geom_torsion_atom_site_label_2
_geom_torsion_atom_site_label_3
_geom_torsion_atom_site_label_4
_geom_torsion
_geom_torsion_publ_flag
C31A N3A C2A C25A -50.02(18) no
C4A N3A C2A C25A 130.45(13) no
C31A N3A C2A C21A 72.77(17) no
C4A N3A C2A C21A -106.76(14) no
C31A N3A C2A S1A -164.98(11) no
C4A N3A C2A S1A 15.49(14) no
C5A S1A C2A N3A -34.93(10) no
C5A S1A C2A C25A -154.71(10) no
C5A S1A C2A C21A 87.03(11) no
C31A N3A C4A C41A 70.64(16) no
C2A N3A C4A C41A -109.81(14) no
C31A N3A C4A C5A -161.87(12) no
C2A N3A C4A C5A 17.68(16) no
N3A C4A C5A C51A -159.20(12) no
C41A C4A C5A C51A -32.46(17) no
N3A C4A C5A C57A 73.30(14) no
C41A C4A C5A C57A -159.96(12) no
N3A C4A C5A S1A -41.38(12) no
C41A C4A C5A S1A 85.36(12) no
C2A S1A C5A C51A 164.00(10) no
C2A S1A C5A C57A -73.93(10) no
C2A S1A C5A C4A 44.06(9) no
C27A O26A C25A O28A -0.2(2) no
C27A O26A C25A C2A 179.62(13) no
N3A C2A C25A O28A -42.6(2) no
C21A C2A C25A O28A -167.42(15) no
S1A C2A C25A O28A 71.54(18) no
N3A C2A C25A O26A 137.63(13) no
C21A C2A C25A O26A 12.77(16) no
S1A C2A C25A O26A -108.27(12) no
C23A O22A C21A O24A -1.8(2) no
C23A O22A C21A C2A 175.75(16) no
N3A C2A C21A O24A -30.6(2) no
C25A C2A C21A O24A 94.86(17) no
S1A C2A C21A O24A -148.20(13) no
N3A C2A C21A O22A 151.79(13) no
C25A C2A C21A O22A -82.76(15) no
S1A C2A C21A O22A 34.17(16) no
C2A N3A C31A C32A -0.1(2) no
C4A N3A C31A C32A 179.44(14) no
C2A N3A C31A C36A 179.60(10) yes
C4A N3A C31A C36A -0.8(2) no
N3A C31A C32A C33A 179.70(15) no
C36A C31A C32A C33A 0.0(2) no
C31A C32A C33A C34A 1.3(3) no
C32A C33A C34A C35A -1.0(3) no
C33A C34A C35A C36A -0.5(3) no
C34A C35A C36A C31A 1.8(3) no
N3A C31A C36A C35A 178.76(14) no
C32A C31A C36A C35A -1.5(2) no
N3A C4A C41A C46A 32.5(2) yes
C5A C4A C41A C46A -89.98(17) no
N3A C4A C41A C42A -147.34(14) no
C5A C4A C41A C42A 90.14(17) no
C46A C41A C42A C43A 0.9(2) no
C4A C41A C42A C43A -179.17(14) no
C41A C42A C43A C44A -0.3(3) no
C42A C43A C44A C45A 0.1(3) no
C43A C44A C45A C46A -0.5(3) no
C42A C41A C46A C45A -1.3(2) no
C4A C41A C46A C45A 178.80(14) no
C44A C45A C46A C41A 1.1(3) no
C57A C5A C51A C52A 33.57(18) no
C4A C5A C51A C52A -94.27(16) no
S1A C5A C51A C52A 153.33(12) no
C57A C5A C51A C56A -150.33(14) no
C4A C5A C51A C56A 81.83(17) no
S1A C5A C51A C56A -30.57(18) no
C52A C51A C56A C55A -1.6(2) no
C5A C51A C56A C55A -177.72(15) no
C51A C56A C55A C54A 1.0(3) no
C56A C55A C54A C53A 0.3(3) no
C55A C54A C53A C52A -1.1(3) no
C54A C53A C52A C51A 0.5(3) no
C56A C51A C52A C53A 0.8(2) no
C5A C51A C52A C53A 177.07(14) no
C51A C5A C57A C62A -119.16(15) no
C4A C5A C57A C62A 9.1(2) no
S1A C5A C57A C62A 119.68(14) no
C51A C5A C57A C58A 61.89(18) no
C4A C5A C57A C58A -169.82(14) no
S1A C5A C57A C58A -59.27(16) no
C58A C57A C62A C61A 0.5(2) no
C5A C57A C62A C61A -178.48(15) no
C57A C62A C61A C60A 0.3(3) no
C62A C61A C60A C59A -0.5(3) no
C61A C60A C59A C58A 0.0(3) no
C60A C59A C58A C57A 0.8(3) no
C62A C57A C58A C59A -1.0(3) no
C5A C57A C58A C59A 178.02(16) no
C31B N3B C2B C25B 52.54(18) no
C4B N3B C2B C25B -127.73(13) no
C31B N3B C2B C21B -73.96(17) no
C4B N3B C2B C21B 105.77(14) no
C31B N3B C2B S1B 165.26(11) no
C4B N3B C2B S1B -15.01(15) no
C5B S1B C2B N3B 34.30(10) no
C5B S1B C2B C25B 151.68(10) no
C5B S1B C2B C21B -87.07(11) no
C31B N3B C4B C41B -69.57(17) no
C2B N3B C4B C41B 110.70(14) no
C31B N3B C4B C5B 162.32(12) no
C2B N3B C4B C5B -17.42(16) no
N3B C4B C5B C51B 157.99(12) no
C41B C4B C5B C51B 29.90(17) no
N3B C4B C5B C57B -75.12(14) no
C41B C4B C5B C57B 156.78(12) no
N3B C4B C5B S1B 40.66(12) no
C41B C4B C5B S1B -87.44(12) no
C2B S1B C5B C51B -162.96(10) no
C2B S1B C5B C57B 75.87(10) no
C2B S1B C5B C4B -43.44(10) no
C27B O26B C25B O28B 0.0(2) no
C27B O26B C25B C2B -179.48(13) no
N3B C2B C25B O28B 44.28(19) no
C21B C2B C25B O28B 171.10(14) no
S1B C2B C25B O28B -67.83(16) no
N3B C2B C25B O26B -136.23(13) no
C21B C2B C25B O26B -9.41(17) no
S1B C2B C25B O26B 111.66(12) no
C23B O22B C21B O24B -3.4(2) no
C23B O22B C21B C2B 176.20(13) no
N3B C2B C21B O24B 22.71(19) no
C25B C2B C21B O24B -103.68(17) no
S1B C2B C21B O24B 139.10(13) no
N3B C2B C21B O22B -156.85(12) no
C25B C2B C21B O22B 76.76(15) no
S1B C2B C21B O22B -40.46(15) no
C2B N3B C31B C32B 3.9(2) no
C4B N3B C31B C32B -175.78(14) no
C2B N3B C31B C36B -175.80(10) yes
C4B N3B C31B C36B 4.4(2) no
C36B C31B C32B C33B 0.9(2) no
N3B C31B C32B C33B -178.93(15) no
C31B C32B C33B C34B -0.4(3) no
C32B C33B C34B C35B -0.6(3) no
C33B C34B C35B C36B 1.0(3) no
C34B C35B C36B C31B -0.5(3) no
C32B C31B C36B C35B -0.4(2) no
N3B C31B C36B C35B 179.35(15) no
N3B C4B C41B C42B 149.05(13) no
C5B C4B C41B C42B -87.74(16) no
N3B C4B C41B C46B -30.0(2) yes
C5B C4B C41B C46B 93.22(16) no
C46B C41B C42B C43B -0.3(2) no
C4B C41B C42B C43B -179.37(14) no
C41B C42B C43B C44B 1.0(3) no
C42B C43B C44B C45B -0.7(3) no
C43B C44B C45B C46B -0.2(3) no
C44B C45B C46B C41B 0.9(3) no
C42B C41B C46B C45B -0.7(2) no
C4B C41B C46B C45B 178.38(15) no
C57B C5B C51B C56B 151.99(14) no
C4B C5B C51B C56B -79.85(18) no
S1B C5B C51B C56B 32.30(18) no
C57B C5B C51B C52B -31.76(19) no
C4B C5B C51B C52B 96.39(16) no
S1B C5B C51B C52B -151.45(12) no
C52B C51B C56B C55B 1.3(2) no
C5B C51B C56B C55B 177.63(15) no
C51B C56B C55B C54B -0.9(3) no
C56B C55B C54B C53B -0.3(3) no
C55B C54B C53B C52B 1.0(3) no
C54B C53B C52B C51B -0.5(3) no
C56B C51B C52B C53B -0.7(2) no
C5B C51B C52B C53B -177.05(15) no
C51B C5B C57B C58B 113.62(16) no
C4B C5B C57B C58B -14.3(2) no
S1B C5B C57B C58B -125.82(14) no
C51B C5B C57B C62B -65.99(18) no
C4B C5B C57B C62B 166.06(14) no
S1B C5B C57B C62B 54.58(16) no
C58B C57B C62B C61B 0.7(3) no
C5B C57B C62B C61B -179.71(16) no
C57B C62B C61B C60B 0.3(3) no
C62B C61B C60B C59B -1.3(3) no
C61B C60B C59B C58B 1.2(3) no
C62B C57B C58B C59B -0.7(2) no
C5B C57B C58B C59B 179.69(16) no
C60B C59B C58B C57B -0.2(3) no

loop_
_cod_related_entry_id
_cod_related_entry_database
_cod_related_entry_code
1 ChemSpider 9378067
